data_7129818
loop_
_publ_author_name
'Kooij, Bastiaan'
'Dong, Zhaowen'
'Varava, Paul'
'Fadaei-Tirani, Farzaneh'
'Scopelliti, Rosario'
'Piveteau, Laura'
'Severin, Kay'

_publ_section_title
;
 Vanadium complexes with N-heterocyclic vinylidene ligands
;
_journal_name_full 'Chemical Communications'
_journal_paper_doi 10.1039/D2CC00768A
_journal_year 2022
_chemical_formula_moiety 'C33 H39 Cl3 N3 V'
_chemical_formula_sum 'C33 H39 Cl3 N3 V'
_chemical_formula_weight 634.96
_space_group_crystal_system monoclinic
_space_group_IT_number 14
_space_group_name_Hall '-P 2yn'
_space_group_name_H-M_alt 'P 1 21/n 1'
_atom_sites_solution_hydrogens geom
_atom_sites_solution_primary dual
_atom_sites_solution_secondary difmap
_audit_creation_date 2021-08-03
_audit_creation_method
;
Olex2 1.3
(compiled 2020.11.12 svn.r5f609507 for OlexSys, GUI svn.r6272)
;
_audit_update_record
;
2021-08-03 deposited with the CCDC.	2022-03-07 downloaded from the CCDC.
;
_cell_angle_alpha 90
_cell_angle_beta 107.2322(12)
_cell_angle_gamma 90
_cell_formula_units_Z 4
_cell_length_a 12.08899(15)
_cell_length_b 19.34274(17)
_cell_length_c 14.78739(17)
_cell_measurement_reflns_used 31694
_cell_measurement_temperature 139.99(10)
_cell_measurement_theta_max 75.0050
_cell_measurement_theta_min 3.8450
_cell_volume 3302.58(7)
_computing_cell_refinement 'CrysAlisPro 1.171.41.113a (Rigaku OD, 2021)'
_computing_data_collection 'CrysAlisPro 1.171.41.113a (Rigaku OD, 2021)'
_computing_data_reduction 'CrysAlisPro 1.171.41.113a (Rigaku OD, 2021)'
_computing_molecular_graphics 'Olex2 1.3 (Dolomanov et al., 2009)'
_computing_publication_material 'Olex2 1.3 (Dolomanov et al., 2009)'
_computing_structure_refinement 'ShelXL 2018/3 (Sheldrick, 2015)'
_computing_structure_solution 'ShelXT 2018/2 (Sheldrick, 2015)'
_diffrn_ambient_environment N~2~
_diffrn_ambient_temperature 139.99(10)
_diffrn_detector 'Hybrid Pixel Array Detector'
_diffrn_detector_area_resol_mean 10.0000
_diffrn_detector_type 'HyPix-Arc 150'
_diffrn_measured_fraction_theta_full 1.000
_diffrn_measured_fraction_theta_max 0.984
_diffrn_measurement_details
;
List of Runs (angles in degrees, time in seconds):

  # Type    Start    End  Width  t~exp~   \w     \q     \k     \f   Frames
#--------------------------------------------------------------------------
  1  \w     42.00  68.00   0.50    1.00    --   65.75-125.00-150.00   52
  2  \w     39.00  68.00   0.50    1.00    --   65.75-125.00 150.00   58
  3  \w     26.00  86.00   0.50    1.00    --   65.75-125.00   0.00  120
  4  \w     36.00  62.00   0.50    1.00    --   65.75-125.00 -30.00   52
  5  \w    -60.00 -33.00   0.50    1.00    --  -67.30 125.00-150.00   54
  6  \w    -78.00 -52.00   0.50    1.00    --  -67.30 -15.00 -60.00   52
  7  \w    -97.00 -46.00   0.50    1.00    --  -67.30   0.00 150.00  102
  8  \w    -92.00 -67.00   0.50    1.00    --  -67.30 125.00  30.00   50
  9  \w    -93.00 -36.00   0.50    1.00    --  -67.30   0.00 -90.00  114
 10  \w    -92.00 -32.00   0.50    1.00    --  -67.30 125.00 -60.00  120
 11  \w    -77.00 -40.00   0.50    1.00    --  -67.30   0.00-180.00   74
 12  \w    -73.00 -41.00   0.50    1.00    --  -67.30   0.00  30.00   64
 13  \w   -109.00 -54.00   0.50    1.00    --  -67.30 -15.00  90.00  110
 14  \w    -74.00 -35.00   0.50    1.00    --  -67.30 125.00   0.00   78
 15  \w     58.00  84.00   0.50    1.00    --   72.75  15.00 -60.00   52
 16  \w     51.00 110.00   0.50    1.00    --   72.75  15.00 120.00  118
 17  \w     36.00  98.00   0.50    1.00    --   72.75-125.00 120.00  124
 18  \w     50.00 112.00   0.50    1.00    --   72.75  15.00  60.00  124
 19  \w     64.00  97.00   0.50    1.00    --   72.75-125.00  30.00   66
 20  \w    -97.00 -36.00   0.50    1.00    --  -73.25 122.00-156.57  122
 21  \w    -97.00 -36.00   0.50    1.00    --  -73.25 123.00 165.23  122
 22  \w   -113.00 -45.00   0.50    1.00    --  -73.25 149.00 115.09  136
 23  \w   -111.00 -46.00   0.50    1.00    --  -73.25 146.00  53.23  130
 24  \w     74.00  99.00   0.50    4.00    --   76.90-118.00  -1.76   50
 25  \w     37.00  69.00   0.50    4.00    --   76.90-118.00  -1.76   64
 26  \w     38.00  99.00   0.50    4.00    --   76.90-118.00 -40.03  122
 27  \w     45.00 101.00   0.50    4.00    --   76.97-125.00  60.00  112
 28  \w     77.00 102.00   0.50    4.00    --   76.97-125.00 120.00   50
 29  \w     77.00 102.00   0.50    4.00    --   76.97-125.00  30.00   50
 30  \w     50.00 119.00   0.50    4.00    --   76.97  15.00-120.00  138
 31  \w     55.00 115.00   0.50    4.00    --   76.97  15.00 -30.00  120
 32  \w     72.00 102.00   0.50    4.00    --   76.97-125.00  90.00   60
 33  \w     49.00 111.00   0.50    4.00    --   76.97  15.00-180.00  124
 34  \w     54.00 101.00   0.50    4.00    --   76.97-125.00-150.00   94
 35  \w     77.00 102.00   0.50    4.00    --   76.97-125.00 150.00   50
 36  \w     38.00  63.00   0.50    4.00    --   76.97-125.00 150.00   50
 37  \w     77.00 102.00   0.50    4.00    --   76.97-125.00 -30.00   50
 38  \w     59.00 102.00   0.50    4.00    --   76.97-125.00 -60.00   86
 39  \w     69.00 102.00   0.50    4.00    --   76.97-125.00-120.00   66
 40  \w     41.00 102.00   0.50    4.00    --   76.97-125.00 -90.00  122
 41  \w     57.00 101.00   0.50    4.00    --   76.97-125.00-180.00   88
;
_diffrn_measurement_device 'four-circle diffractometer'
_diffrn_measurement_device_type 'XtaLAB Synergy R, DW system, HyPix-Arc 150'
_diffrn_measurement_method '\w scans'
_diffrn_orient_matrix_type 'CrysAlisPro convention (1999,Acta A55,543-557)'
_diffrn_orient_matrix_UB_11 -0.0810140000
_diffrn_orient_matrix_UB_12 -0.0246464000
_diffrn_orient_matrix_UB_13 -0.0958635000
_diffrn_orient_matrix_UB_21 -0.0980040000
_diffrn_orient_matrix_UB_22 0.0455186000
_diffrn_orient_matrix_UB_23 0.0145905000
_diffrn_orient_matrix_UB_31 0.0406531000
_diffrn_orient_matrix_UB_32 0.0604776000
_diffrn_orient_matrix_UB_33 -0.0499162000
_diffrn_radiation_monochromator mirror
_diffrn_radiation_probe x-ray
_diffrn_radiation_type 'Cu K\a'
_diffrn_radiation_wavelength 1.54184
_diffrn_reflns_av_R_equivalents 0.0208
_diffrn_reflns_av_unetI/netI 0.0125
_diffrn_reflns_Laue_measured_fraction_full 1.000
_diffrn_reflns_Laue_measured_fraction_max 0.984
_diffrn_reflns_limit_h_max 15
_diffrn_reflns_limit_h_min -14
_diffrn_reflns_limit_k_max 24
_diffrn_reflns_limit_k_min -21
_diffrn_reflns_limit_l_max 17
_diffrn_reflns_limit_l_min -18
_diffrn_reflns_number 54724
_diffrn_reflns_point_group_measured_fraction_full 1.000
_diffrn_reflns_point_group_measured_fraction_max 0.984
_diffrn_reflns_theta_full 67.684
_diffrn_reflns_theta_max 75.658
_diffrn_reflns_theta_min 3.875
_diffrn_source 'Rotating-anode X-ray tube'
_diffrn_source_type 'Rigaku (Cu) X-ray Source'
_exptl_absorpt_coefficient_mu 4.933
_exptl_absorpt_correction_T_max 1.000
_exptl_absorpt_correction_T_min 0.678
_exptl_absorpt_correction_type gaussian
_exptl_absorpt_process_details
;
CrysAlisPro 1.171.41.113a (Rigaku Oxford Diffraction, 2021)
Numerical absorption correction based on Gaussian integration over
a multifaceted crystal model.
Empirical absorption correction using spherical harmonics
as implemented in SCALE3 ABSPACK scaling algorithm
;
_exptl_crystal_colour 'clear intense green'
_exptl_crystal_density_diffrn 1.277
_exptl_crystal_description prism
_exptl_crystal_F_000 1328
_exptl_crystal_size_max 0.1
_exptl_crystal_size_mid 0.07
_exptl_crystal_size_min 0.03
_refine_diff_density_max 0.674
_refine_diff_density_min -0.358
_refine_diff_density_rms 0.050
_refine_ls_extinction_method none
_refine_ls_goodness_of_fit_ref 1.066
_refine_ls_hydrogen_treatment constr
_refine_ls_matrix_type full
_refine_ls_number_parameters 369
_refine_ls_number_reflns 6754
_refine_ls_number_restraints 0
_refine_ls_restrained_S_all 1.066
_refine_ls_R_factor_all 0.0368
_refine_ls_R_factor_gt 0.0345
_refine_ls_shift/su_max 0.001
_refine_ls_shift/su_mean 0.000
_refine_ls_structure_factor_coef Fsqd
_refine_ls_weighting_details 'w=1/[\s^2^(Fo^2^)+(0.0599P)^2^+1.4839P] where P=(Fo^2^+2Fc^2^)/3'
_refine_ls_weighting_scheme calc
_refine_ls_wR_factor_gt 0.1012
_refine_ls_wR_factor_ref 0.1027
_reflns_Friedel_coverage 0.000
_reflns_number_gt 6266
_reflns_number_total 6754
_reflns_threshold_expression 'I > 2\s(I)'
_cod_data_source_file d2cc00768a2.cif
_cod_data_source_block bk100-2
_cod_depositor_comments
;
The following automatic conversions were performed:

data item '_exptl_absorpt_correction_type' value 'Gaussian' was
changed to 'gaussian' in accordance with the
/home/data/users/saulius/crontab/automatic-downloads/rss-feeds/RSC/lib/dictionaries/cif_core.dic
dictionary named 'cif_core.dic' version 2.4.2 last updated on
2011-04-26.

Automatic conversion script
Id: cif_fix_values 7556 2019-12-06 15:28:31Z antanas 
;
_cod_original_cell_volume 3302.59(7)
_cod_database_code 7129818
_shelx_shelxl_version_number 2018/3
_audit_contact_author 'Farzaneh Fadaei Tirani'
_chemical_oxdiff_formula 'C33 H39 Cl3 N3 V'
_shelx_space_group_comment
;
The symmetry employed for this shelxl refinement is uniquely defined
by the following loop, which should always be used as a source of
symmetry information in preference to the above space-group names.
They are only intended as comments.
;
_shelx_estimated_absorpt_t_max 0.866
_shelx_estimated_absorpt_t_min 0.638
_reflns_odcompleteness_completeness 100.00
_reflns_odcompleteness_iscentric 1
_reflns_odcompleteness_theta 68.13
_olex2_refinement_description
;
1. Fixed Uiso
 At 1.2 times of:
  All C(H) groups
 At 1.5 times of:
  All C(H,H,H) groups
2.a Ternary CH refined with riding coordinates:
 C16(H16), C19(H19), C28(H28), C31(H31)
2.b Aromatic/amide H refined with riding coordinates:
 C5(H5), C6(H6), C7(H7), C8(H8), C9(H9), C12(H12), C13(H13), C14(H14),
 C24(H24), C25(H25), C26(H26)
2.c Idealised Me refined as rotating group:
 C17(H17A,H17B,H17C), C18(H18A,H18B,H18C), C20(H20A,H20B,H20C), C21(H21A,H21B,
 H21C), C29(H29A,H29B,H29C), C30(H30A,H30B,H30C), C32(H32A,H32B,H32C), C33(H33A,
 H33B,H33C)
;
_olex2_submission_special_instructions 'No special instructions were received'
_oxdiff_exptl_absorpt_empirical_details
;
Empirical correction (ABSPACK) includes:
- Absorption correction using spherical harmonics
- Frame scaling
- Detector area scaling
- B-factor correction
;
_oxdiff_exptl_absorpt_empirical_full_max 1.676
_oxdiff_exptl_absorpt_empirical_full_min 0.810

loop_
_space_group_symop_operation_xyz
'x, y, z'
'-x+1/2, y+1/2, -z+1/2'
'-x, -y, -z'
'x-1/2, -y-1/2, z-1/2'

loop_
_atom_site_label
_atom_site_type_symbol
_atom_site_fract_x
_atom_site_fract_y
_atom_site_fract_z
_atom_site_U_iso_or_equiv
_atom_site_adp_type
_atom_site_occupancy
_atom_site_site_symmetry_order
_atom_site_calc_flag
_atom_site_refinement_flags_posn
_atom_site_refinement_flags_adp
_atom_site_refinement_flags_occupancy
_atom_site_disorder_assembly
_atom_site_disorder_group
V1 V 0.62808(2) 0.87637(2) 0.34999(2) 0.02573(9) Uani 1 1 d . . . . .
Cl1 Cl 0.56296(4) 0.96063(2) 0.42038(3) 0.03849(12) Uani 1 1 d . . . . .
Cl2 Cl 0.58265(4) 0.89527(2) 0.19590(3) 0.03748(12) Uani 1 1 d . . . . .
Cl3 Cl 0.81372(4) 0.85574(3) 0.41611(4) 0.05490(15) Uani 1 1 d . . . . .
N1 N 0.38232(12) 0.65796(7) 0.39312(9) 0.0246(3) Uani 1 1 d . . . . .
N2 N 0.47823(13) 0.62711(7) 0.38823(10) 0.0271(3) Uani 1 1 d . . . . .
N3 N 0.54582(12) 0.67864(7) 0.37893(9) 0.0256(3) Uani 1 1 d . . . . .
C1 C 0.38661(14) 0.72869(8) 0.38758(10) 0.0236(3) Uani 1 1 d . . . . .
C2 C 0.49585(14) 0.74275(8) 0.37706(10) 0.0248(3) Uani 1 1 d . . . . .
C3 C 0.55353(14) 0.80472(9) 0.36524(11) 0.0277(3) Uani 1 1 d . . . . .
C4 C 0.29681(14) 0.77715(8) 0.39549(11) 0.0240(3) Uani 1 1 d . . . . .
C5 C 0.17846(15) 0.76160(9) 0.36581(12) 0.0298(3) Uani 1 1 d . . . . .
H5 H 0.153083 0.717803 0.338384 0.036 Uiso 1 1 calc R U . . .
C6 C 0.09813(15) 0.80955(10) 0.37610(12) 0.0327(4) Uani 1 1 d . . . . .
H6 H 0.017990 0.798449 0.356079 0.039 Uiso 1 1 calc R U . . .
C7 C 0.13420(17) 0.87371(9) 0.41553(13) 0.0326(4) Uani 1 1 d . . . . .
H7 H 0.078872 0.906650 0.422243 0.039 Uiso 1 1 calc R U . . .
C8 C 0.25098(17) 0.88970(9) 0.44510(13) 0.0337(4) Uani 1 1 d . . . . .
H8 H 0.275677 0.933561 0.472608 0.040 Uiso 1 1 calc R U . . .
C9 C 0.33241(15) 0.84200(9) 0.43484(12) 0.0294(3) Uani 1 1 d . . . . .
H9 H 0.412386 0.853545 0.454622 0.035 Uiso 1 1 calc R U . . .
C10 C 0.29110(15) 0.61348(8) 0.40557(12) 0.0267(3) Uani 1 1 d . . . . .
C11 C 0.20884(16) 0.58902(8) 0.32372(12) 0.0301(4) Uani 1 1 d . . . . .
C12 C 0.12292(16) 0.54587(9) 0.33755(14) 0.0352(4) Uani 1 1 d . . . . .
H12 H 0.064871 0.528128 0.284321 0.042 Uiso 1 1 calc R U . . .
C13 C 0.12125(17) 0.52860(9) 0.42796(15) 0.0384(4) Uani 1 1 d . . . . .
H13 H 0.061369 0.499640 0.435969 0.046 Uiso 1 1 calc R U . . .
C14 C 0.20552(17) 0.55288(10) 0.50691(14) 0.0372(4) Uani 1 1 d . . . . .
H14 H 0.203083 0.539925 0.568260 0.045 Uiso 1 1 calc R U . . .
C15 C 0.29417(16) 0.59619(9) 0.49773(12) 0.0299(4) Uani 1 1 d . . . . .
C16 C 0.21484(17) 0.60623(10) 0.22536(12) 0.0358(4) Uani 1 1 d . . . . .
H16 H 0.271873 0.644682 0.231449 0.043 Uiso 1 1 calc R U . . .
C17 C 0.2601(2) 0.54373(12) 0.18366(15) 0.0471(5) Uani 1 1 d . . . . .
H17A H 0.334885 0.529350 0.226775 0.071 Uiso 1 1 calc R U . . .
H17B H 0.269658 0.556243 0.122205 0.071 Uiso 1 1 calc R U . . .
H17C H 0.204608 0.505572 0.175293 0.071 Uiso 1 1 calc R U . . .
C18 C 0.0984(2) 0.63068(11) 0.15857(15) 0.0461(5) Uani 1 1 d . . . . .
H18A H 0.042958 0.592353 0.146186 0.069 Uiso 1 1 calc R U . . .
H18B H 0.109352 0.646375 0.098774 0.069 Uiso 1 1 calc R U . . .
H18C H 0.068710 0.668936 0.188100 0.069 Uiso 1 1 calc R U . . .
C19 C 0.38790(18) 0.62266(10) 0.58375(13) 0.0352(4) Uani 1 1 d . . . . .
H19 H 0.455902 0.636635 0.562537 0.042 Uiso 1 1 calc R U . . .
C20 C 0.4283(2) 0.56662(12) 0.65945(15) 0.0528(6) Uani 1 1 d . . . . .
H20A H 0.366575 0.556941 0.688177 0.079 Uiso 1 1 calc R U . . .
H20B H 0.497481 0.582660 0.708366 0.079 Uiso 1 1 calc R U . . .
H20C H 0.446744 0.524384 0.630262 0.079 Uiso 1 1 calc R U . . .
C21 C 0.3467(2) 0.68629(11) 0.62562(14) 0.0440(5) Uani 1 1 d . . . . .
H21A H 0.321508 0.721853 0.576611 0.066 Uiso 1 1 calc R U . . .
H21B H 0.410356 0.704332 0.677966 0.066 Uiso 1 1 calc R U . . .
H21C H 0.281750 0.673534 0.649163 0.066 Uiso 1 1 calc R U . . .
C22 C 0.66354(15) 0.66509(9) 0.37871(12) 0.0294(3) Uani 1 1 d . . . . .
C23 C 0.74965(16) 0.67019(9) 0.46572(13) 0.0330(4) Uani 1 1 d . . . . .
C24 C 0.86267(17) 0.65977(11) 0.46383(15) 0.0435(5) Uani 1 1 d . . . . .
H24 H 0.924611 0.662655 0.520945 0.052 Uiso 1 1 calc R U . . .
C25 C 0.8861(2) 0.64518(13) 0.37942(17) 0.0519(6) Uani 1 1 d . . . . .
H25 H 0.964044 0.639011 0.379422 0.062 Uiso 1 1 calc R U . . .
C26 C 0.7976(2) 0.63949(13) 0.29522(16) 0.0492(5) Uani 1 1 d . . . . .
H26 H 0.815628 0.628560 0.238562 0.059 Uiso 1 1 calc R U . . .
C27 C 0.68235(17) 0.64959(10) 0.29238(13) 0.0370(4) Uani 1 1 d . . . . .
C28 C 0.72146(16) 0.68409(10) 0.55764(12) 0.0355(4) Uani 1 1 d . . . . .
H28 H 0.643653 0.706718 0.541306 0.043 Uiso 1 1 calc R U . . .
C29 C 0.7141(2) 0.61650(11) 0.60905(16) 0.0473(5) Uani 1 1 d . . . . .
H29A H 0.657155 0.585885 0.566803 0.071 Uiso 1 1 calc R U . . .
H29B H 0.690415 0.626338 0.665620 0.071 Uiso 1 1 calc R U . . .
H29C H 0.790120 0.593934 0.627681 0.071 Uiso 1 1 calc R U . . .
C30 C 0.8083(2) 0.73254(12) 0.62363(15) 0.0486(5) Uani 1 1 d . . . . .
H30A H 0.813141 0.775669 0.590245 0.073 Uiso 1 1 calc R U . . .
H30B H 0.884601 0.710399 0.643739 0.073 Uiso 1 1 calc R U . . .
H30C H 0.782914 0.742676 0.679323 0.073 Uiso 1 1 calc R U . . .
C31 C 0.58532(18) 0.64506(11) 0.19955(13) 0.0404(4) Uani 1 1 d . . . . .
H31 H 0.510501 0.654082 0.213383 0.048 Uiso 1 1 calc R U . . .
C32 C 0.5997(2) 0.69974(11) 0.13016(14) 0.0437(5) Uani 1 1 d . . . . .
H32A H 0.605075 0.745464 0.159700 0.066 Uiso 1 1 calc R U . . .
H32B H 0.532715 0.698538 0.073240 0.066 Uiso 1 1 calc R U . . .
H32C H 0.670431 0.690491 0.112781 0.066 Uiso 1 1 calc R U . . .
C33 C 0.5782(3) 0.57322(12) 0.15504(17) 0.0602(7) Uani 1 1 d . . . . .
H33A H 0.651529 0.562624 0.142419 0.090 Uiso 1 1 calc R U . . .
H33B H 0.515020 0.572261 0.095506 0.090 Uiso 1 1 calc R U . . .
H33C H 0.563526 0.538730 0.198653 0.090 Uiso 1 1 calc R U . . .

loop_
_atom_site_aniso_label
_atom_site_aniso_U_11
_atom_site_aniso_U_22
_atom_site_aniso_U_33
_atom_site_aniso_U_23
_atom_site_aniso_U_13
_atom_site_aniso_U_12
V1 0.02595(15) 0.02373(15) 0.02554(16) 0.00127(10) 0.00458(11) 0.00141(10)
Cl1 0.0512(3) 0.0287(2) 0.0364(2) -0.00683(16) 0.01427(19) 0.00138(17)
Cl2 0.0482(3) 0.0371(2) 0.0267(2) 0.00240(16) 0.01044(18) 0.00226(18)
Cl3 0.0271(2) 0.0607(3) 0.0694(4) 0.0174(3) 0.0027(2) 0.0049(2)
N1 0.0305(7) 0.0201(6) 0.0205(6) -0.0009(5) 0.0035(5) 0.0006(5)
N2 0.0330(7) 0.0233(7) 0.0227(7) -0.0010(5) 0.0046(6) 0.0030(5)
N3 0.0300(7) 0.0237(6) 0.0210(6) -0.0003(5) 0.0044(5) 0.0036(5)
C1 0.0304(8) 0.0204(7) 0.0169(7) -0.0001(5) 0.0022(6) 0.0002(6)
C2 0.0294(8) 0.0237(7) 0.0182(7) 0.0001(6) 0.0021(6) 0.0041(6)
C3 0.0291(8) 0.0275(8) 0.0249(8) 0.0002(6) 0.0055(6) 0.0046(6)
C4 0.0295(8) 0.0215(7) 0.0189(7) 0.0025(5) 0.0040(6) 0.0022(6)
C5 0.0312(9) 0.0283(8) 0.0266(8) -0.0034(6) 0.0036(7) 0.0007(7)
C6 0.0294(8) 0.0382(10) 0.0280(8) 0.0000(7) 0.0048(7) 0.0040(7)
C7 0.0386(10) 0.0305(9) 0.0303(9) 0.0027(7) 0.0130(7) 0.0094(7)
C8 0.0445(10) 0.0223(8) 0.0358(9) -0.0021(7) 0.0142(8) 0.0013(7)
C9 0.0320(8) 0.0246(8) 0.0304(8) -0.0007(6) 0.0075(7) -0.0011(7)
C10 0.0318(8) 0.0193(7) 0.0280(8) -0.0002(6) 0.0073(7) 0.0000(6)
C11 0.0365(9) 0.0215(7) 0.0293(8) -0.0028(6) 0.0050(7) -0.0002(7)
C12 0.0372(10) 0.0260(8) 0.0400(10) -0.0073(7) 0.0078(8) -0.0039(7)
C13 0.0419(10) 0.0272(9) 0.0492(11) -0.0040(8) 0.0180(9) -0.0047(7)
C14 0.0481(11) 0.0327(9) 0.0355(10) 0.0006(7) 0.0196(8) 0.0011(8)
C15 0.0375(9) 0.0245(8) 0.0277(8) 0.0000(6) 0.0095(7) 0.0038(7)
C16 0.0442(10) 0.0318(9) 0.0253(8) -0.0029(7) 0.0012(7) -0.0074(8)
C17 0.0545(13) 0.0519(12) 0.0333(10) -0.0079(9) 0.0105(9) 0.0026(10)
C18 0.0554(13) 0.0386(11) 0.0324(10) -0.0037(8) -0.0051(9) 0.0010(9)
C19 0.0417(10) 0.0378(10) 0.0242(8) 0.0016(7) 0.0070(7) 0.0015(8)
C20 0.0679(15) 0.0451(12) 0.0358(11) 0.0078(9) 0.0004(10) 0.0105(11)
C21 0.0619(13) 0.0368(10) 0.0303(9) -0.0041(8) 0.0088(9) -0.0016(9)
C22 0.0310(8) 0.0273(8) 0.0286(8) -0.0002(6) 0.0069(7) 0.0067(6)
C23 0.0349(9) 0.0313(9) 0.0298(9) -0.0010(7) 0.0049(7) 0.0118(7)
C24 0.0339(10) 0.0524(12) 0.0391(10) -0.0003(9) 0.0028(8) 0.0163(9)
C25 0.0384(11) 0.0660(15) 0.0529(13) 0.0011(11) 0.0157(10) 0.0197(10)
C26 0.0469(12) 0.0642(14) 0.0409(11) -0.0041(10) 0.0197(9) 0.0122(10)
C27 0.0415(10) 0.0401(10) 0.0304(9) -0.0010(8) 0.0125(8) 0.0048(8)
C28 0.0355(9) 0.0398(10) 0.0259(8) -0.0033(7) 0.0012(7) 0.0147(8)
C29 0.0573(13) 0.0477(12) 0.0385(11) 0.0016(9) 0.0166(10) 0.0107(10)
C30 0.0561(13) 0.0493(12) 0.0334(10) -0.0098(9) 0.0025(9) 0.0038(10)
C31 0.0455(11) 0.0499(12) 0.0265(9) -0.0041(8) 0.0116(8) -0.0009(9)
C32 0.0550(12) 0.0383(10) 0.0348(10) -0.0021(8) 0.0086(9) 0.0009(9)
C33 0.094(2) 0.0412(12) 0.0388(11) 0.0012(9) 0.0096(12) -0.0120(12)

loop_
_atom_type_symbol
_atom_type_description
_atom_type_scat_dispersion_real
_atom_type_scat_dispersion_imag
_atom_type_scat_source
C C 0.0181 0.0091 'International Tables Vol C Tables 4.2.6.8 and 6.1.1.4'
H H 0.0000 0.0000 'International Tables Vol C Tables 4.2.6.8 and 6.1.1.4'
Cl Cl 0.3639 0.7018 'International Tables Vol C Tables 4.2.6.8 and 6.1.1.4'
N N 0.0311 0.0180 'International Tables Vol C Tables 4.2.6.8 and 6.1.1.4'
V V 0.0687 2.1097 'International Tables Vol C Tables 4.2.6.8 and 6.1.1.4'

loop_
_exptl_crystal_face_index_h
_exptl_crystal_face_index_k
_exptl_crystal_face_index_l
_exptl_crystal_face_perp_dist
0 1 0 0.0100
0 -1 0 0.0160
0 0 -1 0.0433
0 0 1 0.0433
1 0 -1 0.0194
-1 0 1 0.0482
-1 2 -2 0.0326
-2 -1 0 0.0426
-2 -2 1 0.0402
1 2 1 0.0441
-1 -2 -2 0.0411
0 1 -1 0.0276
-1 1 2 0.0419
-1 2 -1 0.0295

loop_
_geom_angle_atom_site_label_1
_geom_angle_atom_site_label_2
_geom_angle_atom_site_label_3
_geom_angle
_geom_angle_site_symmetry_1
_geom_angle_site_symmetry_3
_geom_angle_publ_flag
Cl1 V1 Cl2 110.52(2) . . ?
Cl1 V1 Cl3 112.60(3) . . ?
Cl3 V1 Cl2 113.39(2) . . ?
C3 V1 Cl1 105.21(6) . . ?
C3 V1 Cl2 106.94(6) . . ?
C3 V1 Cl3 107.65(6) . . ?
N2 N1 C1 113.36(14) . . ?
N2 N1 C10 116.71(13) . . ?
C1 N1 C10 129.91(14) . . ?
N3 N2 N1 104.12(12) . . ?
N2 N3 C2 113.61(13) . . ?
N2 N3 C22 120.14(13) . . ?
C2 N3 C22 126.08(14) . . ?
N1 C1 C2 104.69(14) . . ?
N1 C1 C4 126.23(15) . . ?
C2 C1 C4 129.03(14) . . ?
N3 C2 C1 104.21(14) . . ?
N3 C2 C3 122.23(15) . . ?
C1 C2 C3 133.56(15) . . ?
C2 C3 V1 177.04(14) . . ?
C5 C4 C1 123.40(15) . . ?
C9 C4 C1 117.64(15) . . ?
C9 C4 C5 118.96(15) . . ?
C4 C5 H5 119.8 . . ?
C6 C5 C4 120.48(16) . . ?
C6 C5 H5 119.8 . . ?
C5 C6 H6 119.9 . . ?
C5 C6 C7 120.21(17) . . ?
C7 C6 H6 119.9 . . ?
C6 C7 H7 120.1 . . ?
C8 C7 C6 119.84(16) . . ?
C8 C7 H7 120.1 . . ?
C7 C8 H8 119.8 . . ?
C7 C8 C9 120.44(16) . . ?
C9 C8 H8 119.8 . . ?
C4 C9 H9 120.0 . . ?
C8 C9 C4 120.07(16) . . ?
C8 C9 H9 120.0 . . ?
C11 C10 N1 117.49(15) . . ?
C15 C10 N1 117.70(15) . . ?
C15 C10 C11 124.77(16) . . ?
C10 C11 C16 122.10(16) . . ?
C12 C11 C10 116.39(16) . . ?
C12 C11 C16 121.48(16) . . ?
C11 C12 H12 119.6 . . ?
C13 C12 C11 120.73(17) . . ?
C13 C12 H12 119.6 . . ?
C12 C13 H13 119.5 . . ?
C12 C13 C14 120.99(17) . . ?
C14 C13 H13 119.5 . . ?
C13 C14 H14 119.5 . . ?
C13 C14 C15 121.00(17) . . ?
C15 C14 H14 119.5 . . ?
C10 C15 C14 116.09(16) . . ?
C10 C15 C19 122.35(16) . . ?
C14 C15 C19 121.56(16) . . ?
C11 C16 H16 107.8 . . ?
C11 C16 C17 109.75(16) . . ?
C11 C16 C18 112.96(17) . . ?
C17 C16 H16 107.8 . . ?
C17 C16 C18 110.68(16) . . ?
C18 C16 H16 107.8 . . ?
C16 C17 H17A 109.5 . . ?
C16 C17 H17B 109.5 . . ?
C16 C17 H17C 109.5 . . ?
H17A C17 H17B 109.5 . . ?
H17A C17 H17C 109.5 . . ?
H17B C17 H17C 109.5 . . ?
C16 C18 H18A 109.5 . . ?
C16 C18 H18B 109.5 . . ?
C16 C18 H18C 109.5 . . ?
H18A C18 H18B 109.5 . . ?
H18A C18 H18C 109.5 . . ?
H18B C18 H18C 109.5 . . ?
C15 C19 H19 107.9 . . ?
C15 C19 C20 111.76(16) . . ?
C15 C19 C21 111.05(16) . . ?
C20 C19 H19 107.9 . . ?
C21 C19 H19 107.9 . . ?
C21 C19 C20 110.26(17) . . ?
C19 C20 H20A 109.5 . . ?
C19 C20 H20B 109.5 . . ?
C19 C20 H20C 109.5 . . ?
H20A C20 H20B 109.5 . . ?
H20A C20 H20C 109.5 . . ?
H20B C20 H20C 109.5 . . ?
C19 C21 H21A 109.5 . . ?
C19 C21 H21B 109.5 . . ?
C19 C21 H21C 109.5 . . ?
H21A C21 H21B 109.5 . . ?
H21A C21 H21C 109.5 . . ?
H21B C21 H21C 109.5 . . ?
C23 C22 N3 116.71(15) . . ?
C27 C22 N3 117.91(15) . . ?
C27 C22 C23 125.37(17) . . ?
C22 C23 C28 122.16(16) . . ?
C24 C23 C22 116.08(17) . . ?
C24 C23 C28 121.73(17) . . ?
C23 C24 H24 119.6 . . ?
C25 C24 C23 120.75(19) . . ?
C25 C24 H24 119.6 . . ?
C24 C25 H25 119.5 . . ?
C26 C25 C24 121.0(2) . . ?
C26 C25 H25 119.5 . . ?
C25 C26 H26 119.5 . . ?
C25 C26 C27 120.97(19) . . ?
C27 C26 H26 119.5 . . ?
C22 C27 C26 115.78(18) . . ?
C22 C27 C31 123.19(17) . . ?
C26 C27 C31 121.02(17) . . ?
C23 C28 H28 107.8 . . ?
C23 C28 C29 110.79(15) . . ?
C23 C28 C30 112.76(17) . . ?
C29 C28 H28 107.8 . . ?
C30 C28 H28 107.8 . . ?
C30 C28 C29 109.74(17) . . ?
C28 C29 H29A 109.5 . . ?
C28 C29 H29B 109.5 . . ?
C28 C29 H29C 109.5 . . ?
H29A C29 H29B 109.5 . . ?
H29A C29 H29C 109.5 . . ?
H29B C29 H29C 109.5 . . ?
C28 C30 H30A 109.5 . . ?
C28 C30 H30B 109.5 . . ?
C28 C30 H30C 109.5 . . ?
H30A C30 H30B 109.5 . . ?
H30A C30 H30C 109.5 . . ?
H30B C30 H30C 109.5 . . ?
C27 C31 H31 107.9 . . ?
C27 C31 C33 111.76(18) . . ?
C32 C31 C27 110.96(17) . . ?
C32 C31 H31 107.9 . . ?
C32 C31 C33 110.19(17) . . ?
C33 C31 H31 107.9 . . ?
C31 C32 H32A 109.5 . . ?
C31 C32 H32B 109.5 . . ?
C31 C32 H32C 109.5 . . ?
H32A C32 H32B 109.5 . . ?
H32A C32 H32C 109.5 . . ?
H32B C32 H32C 109.5 . . ?
C31 C33 H33A 109.5 . . ?
C31 C33 H33B 109.5 . . ?
C31 C33 H33C 109.5 . . ?
H33A C33 H33B 109.5 . . ?
H33A C33 H33C 109.5 . . ?
H33B C33 H33C 109.5 . . ?

loop_
_geom_bond_atom_site_label_1
_geom_bond_atom_site_label_2
_geom_bond_distance
_geom_bond_site_symmetry_2
_geom_bond_publ_flag
V1 Cl1 2.2012(5) . ?
V1 Cl2 2.2104(5) . ?
V1 Cl3 2.2026(5) . ?
V1 C3 1.7042(17) . ?
N1 N2 1.325(2) . ?
N1 C1 1.372(2) . ?
N1 C10 1.453(2) . ?
N2 N3 1.322(2) . ?
N3 C2 1.376(2) . ?
N3 C22 1.448(2) . ?
C1 C2 1.401(2) . ?
C1 C4 1.465(2) . ?
C2 C3 1.423(2) . ?
C4 C5 1.399(2) . ?
C4 C9 1.396(2) . ?
C5 H5 0.9500 . ?
C5 C6 1.383(2) . ?
C6 H6 0.9500 . ?
C6 C7 1.385(3) . ?
C7 H7 0.9500 . ?
C7 C8 1.384(3) . ?
C8 H8 0.9500 . ?
C8 C9 1.390(2) . ?
C9 H9 0.9500 . ?
C10 C11 1.402(2) . ?
C10 C15 1.393(2) . ?
C11 C12 1.394(3) . ?
C11 C16 1.515(2) . ?
C12 H12 0.9500 . ?
C12 C13 1.384(3) . ?
C13 H13 0.9500 . ?
C13 C14 1.385(3) . ?
C14 H14 0.9500 . ?
C14 C15 1.398(3) . ?
C15 C19 1.520(3) . ?
C16 H16 1.0000 . ?
C16 C17 1.530(3) . ?
C16 C18 1.535(3) . ?
C17 H17A 0.9800 . ?
C17 H17B 0.9800 . ?
C17 H17C 0.9800 . ?
C18 H18A 0.9800 . ?
C18 H18B 0.9800 . ?
C18 H18C 0.9800 . ?
C19 H19 1.0000 . ?
C19 C20 1.531(3) . ?
C19 C21 1.526(3) . ?
C20 H20A 0.9800 . ?
C20 H20B 0.9800 . ?
C20 H20C 0.9800 . ?
C21 H21A 0.9800 . ?
C21 H21B 0.9800 . ?
C21 H21C 0.9800 . ?
C22 C23 1.398(2) . ?
C22 C27 1.394(2) . ?
C23 C24 1.390(3) . ?
C23 C28 1.520(2) . ?
C24 H24 0.9500 . ?
C24 C25 1.388(3) . ?
C25 H25 0.9500 . ?
C25 C26 1.385(3) . ?
C26 H26 0.9500 . ?
C26 C27 1.395(3) . ?
C27 C31 1.521(3) . ?
C28 H28 1.0000 . ?
C28 C29 1.528(3) . ?
C28 C30 1.525(3) . ?
C29 H29A 0.9800 . ?
C29 H29B 0.9800 . ?
C29 H29C 0.9800 . ?
C30 H30A 0.9800 . ?
C30 H30B 0.9800 . ?
C30 H30C 0.9800 . ?
C31 H31 1.0000 . ?
C31 C32 1.519(3) . ?
C31 C33 1.529(3) . ?
C32 H32A 0.9800 . ?
C32 H32B 0.9800 . ?
C32 H32C 0.9800 . ?
C33 H33A 0.9800 . ?
C33 H33B 0.9800 . ?
C33 H33C 0.9800 . ?

loop_
_geom_torsion_atom_site_label_1
_geom_torsion_atom_site_label_2
_geom_torsion_atom_site_label_3
_geom_torsion_atom_site_label_4
_geom_torsion
_geom_torsion_site_symmetry_1
_geom_torsion_site_symmetry_2
_geom_torsion_site_symmetry_3
_geom_torsion_site_symmetry_4
_geom_torsion_publ_flag
N1 N2 N3 C2 -0.37(16) . . . . ?
N1 N2 N3 C22 175.16(13) . . . . ?
N1 C1 C2 N3 -0.89(16) . . . . ?
N1 C1 C2 C3 178.29(17) . . . . ?
N1 C1 C4 C5 -31.5(2) . . . . ?
N1 C1 C4 C9 148.46(16) . . . . ?
N1 C10 C11 C12 179.36(15) . . . . ?
N1 C10 C11 C16 1.5(2) . . . . ?
N1 C10 C15 C14 -179.53(15) . . . . ?
N1 C10 C15 C19 0.6(2) . . . . ?
N2 N1 C1 C2 0.76(17) . . . . ?
N2 N1 C1 C4 -176.83(14) . . . . ?
N2 N1 C10 C11 -90.13(18) . . . . ?
N2 N1 C10 C15 87.56(18) . . . . ?
N2 N3 C2 C1 0.82(17) . . . . ?
N2 N3 C2 C3 -178.47(14) . . . . ?
N2 N3 C22 C23 -93.45(19) . . . . ?
N2 N3 C22 C27 87.87(19) . . . . ?
N3 C22 C23 C24 -177.53(16) . . . . ?
N3 C22 C23 C28 4.3(3) . . . . ?
N3 C22 C27 C26 177.69(18) . . . . ?
N3 C22 C27 C31 -1.1(3) . . . . ?
C1 N1 N2 N3 -0.26(17) . . . . ?
C1 N1 C10 C11 91.6(2) . . . . ?
C1 N1 C10 C15 -90.8(2) . . . . ?
C1 C4 C5 C6 179.41(15) . . . . ?
C1 C4 C9 C8 -179.22(15) . . . . ?
C2 N3 C22 C23 81.5(2) . . . . ?
C2 N3 C22 C27 -97.2(2) . . . . ?
C2 C1 C4 C5 151.48(17) . . . . ?
C2 C1 C4 C9 -28.5(2) . . . . ?
C4 C1 C2 N3 176.60(15) . . . . ?
C4 C1 C2 C3 -4.2(3) . . . . ?
C4 C5 C6 C7 0.4(3) . . . . ?
C5 C4 C9 C8 0.8(2) . . . . ?
C5 C6 C7 C8 -0.3(3) . . . . ?
C6 C7 C8 C9 0.5(3) . . . . ?
C7 C8 C9 C4 -0.7(3) . . . . ?
C9 C4 C5 C6 -0.6(2) . . . . ?
C10 N1 N2 N3 -178.85(13) . . . . ?
C10 N1 C1 C2 179.11(15) . . . . ?
C10 N1 C1 C4 1.5(3) . . . . ?
C10 C11 C12 C13 -0.3(3) . . . . ?
C10 C11 C16 C17 103.66(19) . . . . ?
C10 C11 C16 C18 -132.31(18) . . . . ?
C10 C15 C19 C20 -139.58(19) . . . . ?
C10 C15 C19 C21 96.8(2) . . . . ?
C11 C10 C15 C14 -2.0(3) . . . . ?
C11 C10 C15 C19 178.06(16) . . . . ?
C11 C12 C13 C14 -0.9(3) . . . . ?
C12 C11 C16 C17 -74.1(2) . . . . ?
C12 C11 C16 C18 49.9(2) . . . . ?
C12 C13 C14 C15 0.7(3) . . . . ?
C13 C14 C15 C10 0.7(3) . . . . ?
C13 C14 C15 C19 -179.40(17) . . . . ?
C14 C15 C19 C20 40.5(2) . . . . ?
C14 C15 C19 C21 -83.1(2) . . . . ?
C15 C10 C11 C12 1.9(3) . . . . ?
C15 C10 C11 C16 -176.03(16) . . . . ?
C16 C11 C12 C13 177.56(17) . . . . ?
C22 N3 C2 C1 -174.40(14) . . . . ?
C22 N3 C2 C3 6.3(2) . . . . ?
C22 C23 C24 C25 0.0(3) . . . . ?
C22 C23 C28 C29 95.2(2) . . . . ?
C22 C23 C28 C30 -141.38(18) . . . . ?
C22 C27 C31 C32 117.0(2) . . . . ?
C22 C27 C31 C33 -119.5(2) . . . . ?
C23 C22 C27 C26 -0.9(3) . . . . ?
C23 C22 C27 C31 -179.67(18) . . . . ?
C23 C24 C25 C26 -1.1(4) . . . . ?
C24 C23 C28 C29 -82.9(2) . . . . ?
C24 C23 C28 C30 40.5(3) . . . . ?
C24 C25 C26 C27 1.3(4) . . . . ?
C25 C26 C27 C22 -0.3(3) . . . . ?
C25 C26 C27 C31 178.5(2) . . . . ?
C26 C27 C31 C32 -61.7(3) . . . . ?
C26 C27 C31 C33 61.7(3) . . . . ?
C27 C22 C23 C24 1.0(3) . . . . ?
C27 C22 C23 C28 -177.13(18) . . . . ?
C28 C23 C24 C25 178.1(2) . . . . ?

loop_
_exptl_oxdiff_crystal_face_indexfrac_h
_exptl_oxdiff_crystal_face_indexfrac_k
_exptl_oxdiff_crystal_face_indexfrac_l
_exptl_oxdiff_crystal_face_x
_exptl_oxdiff_crystal_face_y
_exptl_oxdiff_crystal_face_z
0.0000 1.0000 -0.0000 -0.0246 0.0455 0.0605
-0.0000 -1.0000 0.0000 0.0246 -0.0455 -0.0605
0.0000 -0.0000 -1.0000 0.0959 -0.0146 0.0499
-0.0000 0.0000 1.0000 -0.0959 0.0146 -0.0499
1.0000 -0.0000 -1.0000 0.0148 -0.1126 0.0906
-1.0000 0.0000 1.0000 -0.0148 0.1126 -0.0906
-1.0000 2.0000 -2.0000 0.2234 0.1599 0.1801
-2.0000 -1.0000 0.0000 0.1867 0.1505 -0.1418
-2.0000 -2.0000 1.0000 0.1155 0.1196 -0.2522
1.0000 2.0000 1.0000 -0.2262 0.0076 0.1117
-1.0000 -2.0000 -2.0000 0.3220 -0.0222 -0.0618
0.0000 1.0000 -1.0000 0.0712 0.0309 0.1104
-1.0000 1.0000 2.0000 -0.1354 0.1727 -0.0800
-1.0000 2.0000 -1.0000 0.1276 0.1745 0.1302
